data_7711285
loop_
_publ_author_name
'Paskaruk, Katarina'
'Emslie, David J. H.'
'Britten, James F.'

_publ_section_title
;
 Coordination chemistry and structural rearrangements of the Me2PCH2AlMe2
 ambiphilic ligand
;
_journal_name_full 'Dalton Transactions'
_journal_paper_doi 10.1039/D2DT02519A
_journal_year 2022
_chemical_formula_moiety 'C18 H40 Al2 Cl P2 Rh'
_chemical_formula_sum 'C18 H40 Al2 Cl P2 Rh'
_chemical_formula_weight 510.76
_space_group_crystal_system monoclinic
_space_group_IT_number 14
_space_group_name_Hall '-P 2ybc'
_space_group_name_H-M_alt 'P 1 21/c 1'
_atom_sites_solution_hydrogens mixed
_atom_sites_solution_primary dual
_audit_creation_date 2022-05-12
_audit_creation_method
;
Olex2 1.3
(compiled 2020.11.12 svn.r5f609507 for OlexSys, GUI svn.r6272)
;
_audit_update_record
;
2022-07-05 deposited with the CCDC.	2022-09-14 downloaded from the CCDC.
;
_cell_angle_alpha 90
_cell_angle_beta 92.833(2)
_cell_angle_gamma 90
_cell_formula_units_Z 4
_cell_length_a 14.1403(16)
_cell_length_b 9.6155(11)
_cell_length_c 18.417(2)
_cell_measurement_reflns_used 4072
_cell_measurement_temperature 100.0(1)
_cell_measurement_theta_max 22.51
_cell_measurement_theta_min 2.39
_cell_volume 2501.0(5)
_computing_cell_refinement 'SAINT v8.34A (Bruker, 2013)'
_computing_data_reduction 'SAINT v8.34A (Bruker, 2013)'
_computing_molecular_graphics 'Olex2 1.3 (Dolomanov et al., 2009)'
_computing_publication_material 'Olex2 1.3 (Dolomanov et al., 2009)'
_computing_structure_refinement 'SHELXL 2018/3 (Sheldrick, 2015)'
_computing_structure_solution 'SHELXT 2014/5 (Sheldrick, 2014)'
_diffrn_ambient_temperature 100.0
_diffrn_measured_fraction_theta_full 1.000
_diffrn_measured_fraction_theta_max 0.999
_diffrn_measurement_device_type 'Bruker APEX-II CCD'
_diffrn_measurement_method '\f and \w scans'
_diffrn_radiation_type MoK\a
_diffrn_radiation_wavelength 0.71073
_diffrn_reflns_av_R_equivalents 0.0590
_diffrn_reflns_av_unetI/netI 0.0500
_diffrn_reflns_Laue_measured_fraction_full 1.000
_diffrn_reflns_Laue_measured_fraction_max 0.999
_diffrn_reflns_limit_h_max 18
_diffrn_reflns_limit_h_min -18
_diffrn_reflns_limit_k_max 12
_diffrn_reflns_limit_k_min -12
_diffrn_reflns_limit_l_max 24
_diffrn_reflns_limit_l_min -24
_diffrn_reflns_number 38203
_diffrn_reflns_point_group_measured_fraction_full 1.000
_diffrn_reflns_point_group_measured_fraction_max 0.999
_diffrn_reflns_theta_full 25.242
_diffrn_reflns_theta_max 28.285
_diffrn_reflns_theta_min 1.442
_diffrn_source_current 30.0
_diffrn_source_power 1.5
_diffrn_source_voltage 50.0
_diffrn_standards_number 0
_exptl_absorpt_coefficient_mu 0.988
_exptl_absorpt_correction_T_max 0.7457
_exptl_absorpt_correction_T_min 0.6728
_exptl_absorpt_correction_type multi-scan
_exptl_absorpt_process_details
;
SADABS-2014/4 (Bruker,2014/4) was used for absorption correction.
wR2(int) was 0.0495 before and 0.0434 after correction.
The Ratio of minimum to maximum transmission is 0.9022.
The \l/2 correction factor is 0.00150.
;
_exptl_crystal_colour 'clear light orange'
_exptl_crystal_colour_lustre clear
_exptl_crystal_colour_modifier light
_exptl_crystal_colour_primary orange
_exptl_crystal_density_diffrn 1.356
_exptl_crystal_description plate
_exptl_crystal_F_000 1064
_exptl_crystal_size_max 0.25
_exptl_crystal_size_mid 0.12
_exptl_crystal_size_min 0.03
_refine_diff_density_max 0.555
_refine_diff_density_min -0.330
_refine_diff_density_rms 0.087
_refine_ls_extinction_method none
_refine_ls_goodness_of_fit_ref 1.027
_refine_ls_hydrogen_treatment mixed
_refine_ls_matrix_type full
_refine_ls_number_parameters 241
_refine_ls_number_reflns 6201
_refine_ls_number_restraints 204
_refine_ls_restrained_S_all 1.011
_refine_ls_R_factor_all 0.0480
_refine_ls_R_factor_gt 0.0303
_refine_ls_shift/su_max 0.002
_refine_ls_shift/su_mean 0.000
_refine_ls_structure_factor_coef Fsqd
_refine_ls_weighting_details 'w=1/[\s^2^(Fo^2^)+(0.0274P)^2^+0.5720P] where P=(Fo^2^+2Fc^2^)/3'
_refine_ls_weighting_scheme calc
_refine_ls_wR_factor_gt 0.0648
_refine_ls_wR_factor_ref 0.0697
_reflns_Friedel_coverage 0.000
_reflns_number_gt 4907
_reflns_number_total 6201
_reflns_threshold_expression 'I > 2\s(I)'
_cod_data_source_file d2dt02519a2.cif
_cod_data_source_block RhcodPPAlMeClAlMe3
_cod_database_code 7711285
_shelx_shelxl_version_number 2018/3
_shelx_space_group_comment
;
The symmetry employed for this shelxl refinement is uniquely defined
by the following loop, which should always be used as a source of
symmetry information in preference to the above space-group names.
They are only intended as comments.
;
_shelx_estimated_absorpt_t_max 0.971
_shelx_estimated_absorpt_t_min 0.790
_olex2_refinement_description
;
1. Fixed Uiso
 At 1.2 times of:
  All C(H,H) groups
 At 1.5 times of:
  All C(H,H,H) groups
2. Rigid body (RIGU) restrains
 All non-hydrogen atoms
 with sigma for 1-2 distances of 0.004 and sigma for 1-3 distances of 0.004
3.a Secondary CH2 refined with riding coordinates:
 C2(H2A,H2B), C3(H3A,H3B), C6(H6A,H6B), C7(H7A,H7B), C13(H13A,H13B), C14(H14A,
 H14B)
3.b Idealised Me refined as rotating group:
 C9(H9A,H9B,H9C), C10(H10A,H10B,H10C), C11(H11A,H11B,H11C), C12(H12A,H12B,
 H12C), C15(H15A,H15B,H15C), C16(H16A,H16B,H16C), C17(H17A,H17B,H17C), C18(H18A,
 H18B,H18C)
;
_olex2_submission_special_instructions 'No special instructions were received'

loop_
_space_group_symop_operation_xyz
'x, y, z'
'-x, y+1/2, -z+1/2'
'-x, -y, -z'
'x, -y-1/2, z-1/2'

loop_
_atom_site_label
_atom_site_type_symbol
_atom_site_fract_x
_atom_site_fract_y
_atom_site_fract_z
_atom_site_U_iso_or_equiv
_atom_site_adp_type
_atom_site_occupancy
_atom_site_site_symmetry_order
_atom_site_calc_flag
_atom_site_refinement_flags_posn
_atom_site_refinement_flags_adp
_atom_site_refinement_flags_occupancy
_atom_site_disorder_assembly
_atom_site_disorder_group
Al1 Al 0.35362(5) 0.38890(7) 0.56271(4) 0.01746(15) Uani 1 1 d . . . . .
Al2 Al 0.21094(6) 0.12260(8) 0.43551(4) 0.02776(18) Uani 1 1 d . . . . .
C1 C 0.32078(18) 0.8476(2) 0.77314(12) 0.0196(5) Uani 1 1 d . . . . .
C2 C 0.27164(18) 0.8126(3) 0.84150(12) 0.0216(5) Uani 1 1 d . . . . .
H2A H 0.290537 0.879603 0.878848 0.026 Uiso 1 1 calc R U . . .
H2B H 0.292579 0.721599 0.858310 0.026 Uiso 1 1 calc R U . . .
C3 C 0.16306(18) 0.8123(3) 0.83182(12) 0.0233(5) Uani 1 1 d . . . . .
H3A H 0.137476 0.754503 0.869313 0.028 Uiso 1 1 calc R U . . .
H3B H 0.139936 0.906196 0.838374 0.028 Uiso 1 1 calc R U . . .
C4 C 0.12702(17) 0.7593(3) 0.75812(13) 0.0207(5) Uani 1 1 d . . . . .
C5 C 0.10640(17) 0.8380(3) 0.69687(13) 0.0227(5) Uani 1 1 d . . . . .
C6 C 0.12051(19) 0.9925(3) 0.68859(14) 0.0289(6) Uani 1 1 d . . . . .
H6A H 0.066311 1.040607 0.706900 0.035 Uiso 1 1 calc R U . . .
H6B H 0.123238 1.014374 0.637328 0.035 Uiso 1 1 calc R U . . .
C7 C 0.21015(19) 1.0459(3) 0.72850(14) 0.0290(6) Uani 1 1 d . . . . .
H7A H 0.226917 1.135378 0.708436 0.035 Uiso 1 1 calc R U . . .
H7B H 0.198006 1.059497 0.779394 0.035 Uiso 1 1 calc R U . . .
C8 C 0.29258(19) 0.9464(2) 0.72249(14) 0.0225(5) Uani 1 1 d . . . . .
C9 C 0.47444(17) 0.8227(2) 0.63278(14) 0.0240(5) Uani 1 1 d . . . . .
H9A H 0.481990 0.868817 0.678946 0.036 Uiso 1 1 calc R U . . .
H9B H 0.450120 0.887350 0.596774 0.036 Uiso 1 1 calc R U . . .
H9C H 0.534642 0.788123 0.618971 0.036 Uiso 1 1 calc R U . . .
C10 C 0.45582(18) 0.5649(3) 0.70525(13) 0.0253(6) Uani 1 1 d . . . . .
H10A H 0.515807 0.539899 0.686764 0.038 Uiso 1 1 calc R U . . .
H10B H 0.419469 0.482267 0.712816 0.038 Uiso 1 1 calc R U . . .
H10C H 0.465930 0.613336 0.750544 0.038 Uiso 1 1 calc R U . . .
C11 C 0.05617(18) 0.4982(3) 0.64841(14) 0.0270(6) Uani 1 1 d . . . . .
H11A H 0.015129 0.577658 0.648912 0.041 Uiso 1 1 calc R U . . .
H11B H 0.062055 0.458398 0.696232 0.041 Uiso 1 1 calc R U . . .
H11C H 0.030023 0.430344 0.614841 0.041 Uiso 1 1 calc R U . . .
C12 C 0.14489(17) 0.5957(3) 0.52497(12) 0.0213(5) Uani 1 1 d . . . . .
H12A H 0.116566 0.516750 0.500482 0.032 Uiso 1 1 calc R U . . .
H12B H 0.201968 0.620849 0.502080 0.032 Uiso 1 1 calc R U . . .
H12C H 0.101464 0.672448 0.522348 0.032 Uiso 1 1 calc R U . . .
C13 C 0.40102(17) 0.5843(2) 0.55566(12) 0.0174(5) Uani 1 1 d . . . . .
H13A H 0.466737 0.582750 0.542858 0.021 Uiso 1 1 calc R U . . .
H13B H 0.364804 0.632493 0.517287 0.021 Uiso 1 1 calc R U . . .
C14 C 0.23740(17) 0.3899(2) 0.61904(12) 0.0178(5) Uani 1 1 d . . . . .
H14A H 0.195075 0.318373 0.599347 0.021 Uiso 1 1 calc R U . . .
H14B H 0.254987 0.364269 0.668840 0.021 Uiso 1 1 calc R U . . .
C15 C 0.44835(19) 0.2472(2) 0.59197(14) 0.0268(6) Uani 1 1 d . . . . .
H15A H 0.457265 0.185221 0.552012 0.040 Uiso 1 1 calc R U . . .
H15B H 0.426700 0.195394 0.632512 0.040 Uiso 1 1 calc R U . . .
H15C H 0.507304 0.291758 0.605674 0.040 Uiso 1 1 calc R U . . .
C16 C 0.2823(2) -0.0102(3) 0.49764(16) 0.0367(7) Uani 1 1 d . . . . .
H16A H 0.249801 -0.097874 0.497114 0.055 Uiso 1 1 calc R U . . .
H16B H 0.287756 0.024788 0.546484 0.055 Uiso 1 1 calc R U . . .
H16C H 0.344391 -0.022606 0.479732 0.055 Uiso 1 1 calc R U . . .
C17 C 0.2163(3) 0.0986(3) 0.33008(15) 0.0569(10) Uani 1 1 d . . . . .
H17A H 0.280112 0.112058 0.316052 0.085 Uiso 1 1 calc R U . . .
H17B H 0.175598 0.165589 0.305677 0.085 Uiso 1 1 calc R U . . .
H17C H 0.195683 0.006495 0.316877 0.085 Uiso 1 1 calc R U . . .
C18 C 0.08418(18) 0.1791(3) 0.47165(16) 0.0335(7) Uani 1 1 d . . . . .
H18A H 0.038351 0.107994 0.459680 0.050 Uiso 1 1 calc R U . . .
H18B H 0.064368 0.264913 0.449028 0.050 Uiso 1 1 calc R U . . .
H18C H 0.089487 0.191216 0.523428 0.050 Uiso 1 1 calc R U . . .
Cl1 Cl 0.29996(4) 0.33679(6) 0.44572(3) 0.02097(13) Uani 1 1 d . . . . .
P1 P 0.39153(4) 0.67749(6) 0.63977(3) 0.01539(12) Uani 1 1 d . . . . .
P2 P 0.17283(4) 0.55166(6) 0.62032(3) 0.01666(13) Uani 1 1 d . . . . .
Rh1 Rh 0.24471(2) 0.73561(2) 0.68305(2) 0.01437(6) Uani 1 1 d . . . . .
H4 H 0.0980(18) 0.668(3) 0.7595(13) 0.022(7) Uiso 1 1 d . . . . .
H8 H 0.3321(18) 0.969(3) 0.6899(14) 0.016(6) Uiso 1 1 d . . . . .
H5 H 0.0686(19) 0.801(3) 0.6611(14) 0.024(7) Uiso 1 1 d . . . . .
H1 H 0.3832(19) 0.815(3) 0.7730(14) 0.024(7) Uiso 1 1 d . . . . .

loop_
_atom_site_aniso_label
_atom_site_aniso_U_11
_atom_site_aniso_U_22
_atom_site_aniso_U_33
_atom_site_aniso_U_23
_atom_site_aniso_U_13
_atom_site_aniso_U_12
Al1 0.0205(4) 0.0151(3) 0.0165(3) -0.0019(3) -0.0011(3) 0.0013(3)
Al2 0.0389(5) 0.0198(4) 0.0234(4) 0.0006(3) -0.0101(3) -0.0025(3)
C1 0.0232(13) 0.0177(12) 0.0179(11) -0.0069(9) -0.0010(10) -0.0006(10)
C2 0.0289(13) 0.0213(12) 0.0142(10) -0.0037(9) -0.0022(10) 0.0020(10)
C3 0.0307(14) 0.0246(13) 0.0150(11) -0.0006(10) 0.0068(10) 0.0036(11)
C4 0.0189(12) 0.0249(13) 0.0190(11) -0.0035(10) 0.0072(9) 0.0026(10)
C5 0.0177(12) 0.0320(14) 0.0185(12) -0.0021(10) 0.0022(10) 0.0066(10)
C6 0.0333(15) 0.0302(14) 0.0237(13) 0.0057(11) 0.0054(11) 0.0145(12)
C7 0.0419(16) 0.0185(13) 0.0272(13) 0.0020(10) 0.0077(12) 0.0090(11)
C8 0.0294(14) 0.0177(12) 0.0208(12) -0.0031(9) 0.0047(11) -0.0036(10)
C9 0.0208(13) 0.0220(12) 0.0294(13) -0.0078(11) 0.0041(10) -0.0052(10)
C10 0.0258(14) 0.0258(13) 0.0236(12) -0.0022(10) -0.0057(11) 0.0055(11)
C11 0.0209(13) 0.0354(15) 0.0249(13) -0.0047(11) 0.0025(10) -0.0056(11)
C12 0.0193(12) 0.0274(13) 0.0168(11) 0.0008(10) -0.0029(9) 0.0026(10)
C13 0.0179(12) 0.0186(11) 0.0158(11) -0.0024(9) 0.0031(9) 0.0014(9)
C14 0.0232(12) 0.0168(11) 0.0132(10) -0.0003(9) -0.0011(9) -0.0029(9)
C15 0.0309(14) 0.0196(13) 0.0292(13) -0.0021(10) -0.0054(11) 0.0030(11)
C16 0.0474(18) 0.0258(14) 0.0362(15) 0.0051(12) -0.0047(14) 0.0012(13)
C17 0.113(3) 0.0281(16) 0.0276(15) -0.0045(13) -0.0160(18) -0.0106(18)
C18 0.0219(14) 0.0265(14) 0.0501(17) 0.0092(13) -0.0180(12) -0.0106(11)
Cl1 0.0285(3) 0.0185(3) 0.0158(3) -0.0029(2) 0.0003(2) -0.0003(2)
P1 0.0154(3) 0.0151(3) 0.0157(3) -0.0020(2) -0.0002(2) 0.0007(2)
P2 0.0161(3) 0.0204(3) 0.0136(3) -0.0010(2) 0.0010(2) -0.0024(2)
Rh1 0.01542(9) 0.01528(9) 0.01244(9) -0.00142(7) 0.00095(6) 0.00109(7)

loop_
_atom_type_symbol
_atom_type_description
_atom_type_scat_dispersion_real
_atom_type_scat_dispersion_imag
_atom_type_scat_source
C C 0.0033 0.0016 'International Tables Vol C Tables 4.2.6.8 and 6.1.1.4'
H H 0.0000 0.0000 'International Tables Vol C Tables 4.2.6.8 and 6.1.1.4'
Al Al 0.0645 0.0514 'International Tables Vol C Tables 4.2.6.8 and 6.1.1.4'
Cl Cl 0.1484 0.1585 'International Tables Vol C Tables 4.2.6.8 and 6.1.1.4'
P P 0.1023 0.0942 'International Tables Vol C Tables 4.2.6.8 and 6.1.1.4'
Rh Rh -1.1178 0.9187 'International Tables Vol C Tables 4.2.6.8 and 6.1.1.4'

loop_
_geom_angle_atom_site_label_1
_geom_angle_atom_site_label_2
_geom_angle_atom_site_label_3
_geom_angle
_geom_angle_site_symmetry_1
_geom_angle_site_symmetry_3
_geom_angle_publ_flag
C13 Al1 Cl1 103.85(7) . . ?
C14 Al1 C13 108.54(10) . . ?
C14 Al1 Cl1 104.28(7) . . ?
C15 Al1 C13 116.26(11) . . ?
C15 Al1 C14 115.46(11) . . ?
C15 Al1 Cl1 107.09(8) . . ?
C16 Al2 C18 115.03(13) . . ?
C16 Al2 Cl1 104.98(9) . . ?
C17 Al2 C16 117.22(15) . . ?
C17 Al2 C18 115.89(15) . . ?
C17 Al2 Cl1 97.58(11) . . ?
C18 Al2 Cl1 102.29(8) . . ?
C2 C1 Rh1 106.91(16) . . ?
C2 C1 H1 113.5(16) . . ?
C8 C1 C2 126.2(2) . . ?
C8 C1 Rh1 73.36(14) . . ?
C8 C1 H1 118.3(16) . . ?
Rh1 C1 H1 104.8(16) . . ?
C1 C2 H2A 108.8 . . ?
C1 C2 H2B 108.8 . . ?
C1 C2 C3 113.78(19) . . ?
H2A C2 H2B 107.7 . . ?
C3 C2 H2A 108.8 . . ?
C3 C2 H2B 108.8 . . ?
C2 C3 H3A 108.9 . . ?
C2 C3 H3B 108.9 . . ?
H3A C3 H3B 107.7 . . ?
C4 C3 C2 113.24(19) . . ?
C4 C3 H3A 108.9 . . ?
C4 C3 H3B 108.9 . . ?
C3 C4 Rh1 111.23(16) . . ?
C3 C4 H4 113.9(15) . . ?
C5 C4 C3 126.7(2) . . ?
C5 C4 Rh1 71.47(14) . . ?
C5 C4 H4 116.5(15) . . ?
Rh1 C4 H4 104.8(15) . . ?
C4 C5 C6 126.9(2) . . ?
C4 C5 Rh1 72.40(14) . . ?
C4 C5 H5 118.2(17) . . ?
C6 C5 Rh1 107.70(17) . . ?
C6 C5 H5 113.2(17) . . ?
Rh1 C5 H5 103.6(17) . . ?
C5 C6 H6A 108.9 . . ?
C5 C6 H6B 108.9 . . ?
C5 C6 C7 113.3(2) . . ?
H6A C6 H6B 107.7 . . ?
C7 C6 H6A 108.9 . . ?
C7 C6 H6B 108.9 . . ?
C6 C7 H7A 109.2 . . ?
C6 C7 H7B 109.2 . . ?
H7A C7 H7B 107.9 . . ?
C8 C7 C6 112.1(2) . . ?
C8 C7 H7A 109.2 . . ?
C8 C7 H7B 109.2 . . ?
C1 C8 C7 125.7(2) . . ?
C1 C8 Rh1 70.69(13) . . ?
C1 C8 H8 117.9(16) . . ?
C7 C8 Rh1 111.90(17) . . ?
C7 C8 H8 114.5(16) . . ?
Rh1 C8 H8 101.4(16) . . ?
H9A C9 H9B 109.5 . . ?
H9A C9 H9C 109.5 . . ?
H9B C9 H9C 109.5 . . ?
P1 C9 H9A 109.5 . . ?
P1 C9 H9B 109.5 . . ?
P1 C9 H9C 109.5 . . ?
H10A C10 H10B 109.5 . . ?
H10A C10 H10C 109.5 . . ?
H10B C10 H10C 109.5 . . ?
P1 C10 H10A 109.5 . . ?
P1 C10 H10B 109.5 . . ?
P1 C10 H10C 109.5 . . ?
H11A C11 H11B 109.5 . . ?
H11A C11 H11C 109.5 . . ?
H11B C11 H11C 109.5 . . ?
P2 C11 H11A 109.5 . . ?
P2 C11 H11B 109.5 . . ?
P2 C11 H11C 109.5 . . ?
H12A C12 H12B 109.5 . . ?
H12A C12 H12C 109.5 . . ?
H12B C12 H12C 109.5 . . ?
P2 C12 H12A 109.5 . . ?
P2 C12 H12B 109.5 . . ?
P2 C12 H12C 109.5 . . ?
Al1 C13 H13A 109.2 . . ?
Al1 C13 H13B 109.2 . . ?
H13A C13 H13B 107.9 . . ?
P1 C13 Al1 111.85(12) . . ?
P1 C13 H13A 109.2 . . ?
P1 C13 H13B 109.2 . . ?
Al1 C14 H14A 108.2 . . ?
Al1 C14 H14B 108.2 . . ?
H14A C14 H14B 107.4 . . ?
P2 C14 Al1 116.30(12) . . ?
P2 C14 H14A 108.2 . . ?
P2 C14 H14B 108.2 . . ?
Al1 C15 H15A 109.5 . . ?
Al1 C15 H15B 109.5 . . ?
Al1 C15 H15C 109.5 . . ?
H15A C15 H15B 109.5 . . ?
H15A C15 H15C 109.5 . . ?
H15B C15 H15C 109.5 . . ?
Al2 C16 H16A 109.5 . . ?
Al2 C16 H16B 109.5 . . ?
Al2 C16 H16C 109.5 . . ?
H16A C16 H16B 109.5 . . ?
H16A C16 H16C 109.5 . . ?
H16B C16 H16C 109.5 . . ?
Al2 C17 H17A 109.5 . . ?
Al2 C17 H17B 109.5 . . ?
Al2 C17 H17C 109.5 . . ?
H17A C17 H17B 109.5 . . ?
H17A C17 H17C 109.5 . . ?
H17B C17 H17C 109.5 . . ?
Al2 C18 H18A 109.5 . . ?
Al2 C18 H18B 109.5 . . ?
Al2 C18 H18C 109.5 . . ?
H18A C18 H18B 109.5 . . ?
H18A C18 H18C 109.5 . . ?
H18B C18 H18C 109.5 . . ?
Al1 Cl1 Al2 113.85(3) . . ?
C9 P1 Rh1 115.19(8) . . ?
C10 P1 C9 101.46(12) . . ?
C10 P1 Rh1 109.81(9) . . ?
C13 P1 C9 104.12(11) . . ?
C13 P1 C10 102.52(11) . . ?
C13 P1 Rh1 121.31(8) . . ?
C11 P2 C12 100.46(12) . . ?
C11 P2 Rh1 116.95(9) . . ?
C12 P2 Rh1 111.72(8) . . ?
C14 P2 C11 103.03(12) . . ?
C14 P2 C12 105.79(11) . . ?
C14 P2 Rh1 117.02(8) . . ?
C1 Rh1 C4 80.52(9) . . ?
C1 Rh1 C5 95.56(10) . . ?
C1 Rh1 C8 35.95(9) . . ?
C1 Rh1 P1 87.99(7) . . ?
C1 Rh1 P2 158.39(7) . . ?
C4 Rh1 C8 85.96(10) . . ?
C4 Rh1 P1 160.61(6) . . ?
C4 Rh1 P2 93.70(7) . . ?
C5 Rh1 C4 36.13(9) . . ?
C5 Rh1 C8 79.37(10) . . ?
C5 Rh1 P1 162.39(7) . . ?
C5 Rh1 P2 91.63(7) . . ?
C8 Rh1 P1 93.88(7) . . ?
C8 Rh1 P2 165.20(7) . . ?
P2 Rh1 P1 91.30(2) . . ?

loop_
_geom_bond_atom_site_label_1
_geom_bond_atom_site_label_2
_geom_bond_distance
_geom_bond_site_symmetry_2
_geom_bond_publ_flag
Al1 C13 2.001(2) . ?
Al1 C14 1.986(2) . ?
Al1 C15 1.967(2) . ?
Al1 Cl1 2.3038(9) . ?
Al2 C16 1.961(3) . ?
Al2 C17 1.961(3) . ?
Al2 C18 2.017(3) . ?
Al2 Cl1 2.4162(10) . ?
C1 C2 1.506(3) . ?
C1 C8 1.376(3) . ?
C1 Rh1 2.212(2) . ?
C1 H1 0.94(3) . ?
C2 H2A 0.9700 . ?
C2 H2B 0.9700 . ?
C2 C3 1.537(3) . ?
C3 H3A 0.9700 . ?
C3 H3B 0.9700 . ?
C3 C4 1.514(3) . ?
C4 C5 1.378(3) . ?
C4 Rh1 2.227(2) . ?
C4 H4 0.97(3) . ?
C5 C6 1.508(4) . ?
C5 Rh1 2.215(2) . ?
C5 H5 0.90(3) . ?
C6 H6A 0.9700 . ?
C6 H6B 0.9700 . ?
C6 C7 1.523(4) . ?
C7 H7A 0.9700 . ?
C7 H7B 0.9700 . ?
C7 C8 1.517(4) . ?
C8 Rh1 2.246(2) . ?
C8 H8 0.87(3) . ?
C9 H9A 0.9600 . ?
C9 H9B 0.9600 . ?
C9 H9C 0.9600 . ?
C9 P1 1.832(2) . ?
C10 H10A 0.9600 . ?
C10 H10B 0.9600 . ?
C10 H10C 0.9600 . ?
C10 P1 1.829(2) . ?
C11 H11A 0.9600 . ?
C11 H11B 0.9600 . ?
C11 H11C 0.9600 . ?
C11 P2 1.827(3) . ?
C12 H12A 0.9600 . ?
C12 H12B 0.9600 . ?
C12 H12C 0.9600 . ?
C12 P2 1.830(2) . ?
C13 H13A 0.9700 . ?
C13 H13B 0.9700 . ?
C13 P1 1.800(2) . ?
C14 H14A 0.9700 . ?
C14 H14B 0.9700 . ?
C14 P2 1.805(2) . ?
C15 H15A 0.9600 . ?
C15 H15B 0.9600 . ?
C15 H15C 0.9600 . ?
C16 H16A 0.9600 . ?
C16 H16B 0.9600 . ?
C16 H16C 0.9600 . ?
C17 H17A 0.9600 . ?
C17 H17B 0.9600 . ?
C17 H17C 0.9600 . ?
C18 H18A 0.9600 . ?
C18 H18B 0.9600 . ?
C18 H18C 0.9600 . ?
P1 Rh1 2.3283(7) . ?
P2 Rh1 2.3195(6) . ?

loop_
_geom_torsion_atom_site_label_1
_geom_torsion_atom_site_label_2
_geom_torsion_atom_site_label_3
_geom_torsion_atom_site_label_4
_geom_torsion
_geom_torsion_site_symmetry_1
_geom_torsion_site_symmetry_2
_geom_torsion_site_symmetry_3
_geom_torsion_site_symmetry_4
_geom_torsion_publ_flag
Al1 C13 P1 C9 160.22(12) . . . . ?
Al1 C13 P1 C10 54.81(15) . . . . ?
Al1 C13 P1 Rh1 -67.97(13) . . . . ?
Al1 C14 P2 C11 161.56(12) . . . . ?
Al1 C14 P2 C12 56.55(15) . . . . ?
Al1 C14 P2 Rh1 -68.62(13) . . . . ?
C1 C2 C3 C4 35.5(3) . . . . ?
C2 C1 C8 C7 4.5(4) . . . . ?
C2 C1 C8 Rh1 -99.1(2) . . . . ?
C2 C3 C4 C5 -92.2(3) . . . . ?
C2 C3 C4 Rh1 -10.0(3) . . . . ?
C3 C4 C5 C6 3.8(4) . . . . ?
C3 C4 C5 Rh1 103.1(2) . . . . ?
C4 C5 C6 C7 37.3(4) . . . . ?
C5 C6 C7 C8 39.5(3) . . . . ?
C6 C7 C8 C1 -96.2(3) . . . . ?
C6 C7 C8 Rh1 -14.8(3) . . . . ?
C8 C1 C2 C3 39.5(3) . . . . ?
Rh1 C1 C2 C3 -41.9(2) . . . . ?
Rh1 C1 C8 C7 103.6(2) . . . . ?
Rh1 C4 C5 C6 -99.2(3) . . . . ?
Rh1 C5 C6 C7 -43.7(2) . . . . ?
